data_7247966
loop_
_publ_author_name
'Bao, Yishu'
'Ma, Siyuan'
'Zhu, Jin'
'Dai, Zonghao'
'Zhou, Qikun'
'Yang, Xiuqin'
'Zhou, Qingfa'
'Yang, Fulai'

_publ_section_title
;
 TfOH-catalyzed transfer hydrogenation reaction using 1-tetralone as a
 novel dihydrogen source
;
_journal_issue 3
_journal_name_full 'Green Chemistry'
_journal_page_first 1356
_journal_page_last 1362
_journal_paper_doi 10.1039/D3GC04699K
_journal_volume 26
_journal_year 2024
_chemical_formula_sum 'C20 H12 O'
_chemical_formula_weight 268.30
_space_group_crystal_system monoclinic
_space_group_IT_number 4
_space_group_name_Hall 'P 2yb'
_space_group_name_H-M_alt 'P 1 21 1'
_atom_sites_solution_hydrogens geom
_audit_block_doi 10.5517/ccdc.csd.cc2h6zzp
_audit_creation_method SHELXL-2014/7
_audit_update_record
;
2023-10-11 deposited with the CCDC.	2024-01-04 downloaded from the CCDC.
;
_cell_angle_alpha 90
_cell_angle_beta 103.70(3)
_cell_angle_gamma 90
_cell_formula_units_Z 2
_cell_length_a 12.929(3)
_cell_length_b 3.9490(8)
_cell_length_c 13.092(3)
_cell_measurement_reflns_used 25
_cell_measurement_temperature 293(2)
_cell_measurement_theta_max 12
_cell_measurement_theta_min 9
_cell_volume 649.4(3)
_computing_structure_refinement 'SHELXL-2014/7 (Sheldrick, 2014)'
_diffrn_ambient_temperature 293(2)
_diffrn_measured_fraction_theta_full 1.000
_diffrn_measured_fraction_theta_max 0.999
_diffrn_measurement_device_type 'Nonius CAD4'
_diffrn_measurement_method \w/2\q
_diffrn_radiation_type MoK\a
_diffrn_radiation_wavelength 0.71073
_diffrn_reflns_av_R_equivalents 0.0857
_diffrn_reflns_av_unetI/netI 0.1749
_diffrn_reflns_Laue_measured_fraction_full 1.000
_diffrn_reflns_Laue_measured_fraction_max 0.999
_diffrn_reflns_limit_h_max 15
_diffrn_reflns_limit_h_min 0
_diffrn_reflns_limit_k_max 4
_diffrn_reflns_limit_k_min 0
_diffrn_reflns_limit_l_max 15
_diffrn_reflns_limit_l_min -15
_diffrn_reflns_number 1388
_diffrn_reflns_point_group_measured_fraction_full 0.579
_diffrn_reflns_point_group_measured_fraction_max 0.578
_diffrn_reflns_theta_full 25.242
_diffrn_reflns_theta_max 25.381
_diffrn_reflns_theta_min 1.601
_exptl_absorpt_coefficient_mu 0.083
_exptl_absorpt_correction_T_max 0.9855
_exptl_absorpt_correction_T_min 0.9711
_exptl_absorpt_correction_type psi-scan
_exptl_crystal_density_diffrn 1.372
_exptl_crystal_F_000 280
_exptl_crystal_size_max 0.200
_exptl_crystal_size_mid 0.100
_exptl_crystal_size_min 0.100
_refine_diff_density_max 0.174
_refine_diff_density_min -0.150
_refine_diff_density_rms 0.040
_refine_ls_abs_structure_details
;
No quotients, so Flack parameter determined by classical intensity fit
;
_refine_ls_abs_structure_Flack 0(7)
_refine_ls_extinction_method none
_refine_ls_goodness_of_fit_ref 0.931
_refine_ls_hydrogen_treatment constr
_refine_ls_matrix_type full
_refine_ls_number_parameters 190
_refine_ls_number_reflns 1388
_refine_ls_number_restraints 1
_refine_ls_restrained_S_all 0.931
_refine_ls_R_factor_all 0.2159
_refine_ls_R_factor_gt 0.0612
_refine_ls_shift/su_max 0.000
_refine_ls_shift/su_mean 0.000
_refine_ls_structure_factor_coef Fsqd
_refine_ls_weighting_details 'w=1/[\s^2^(Fo^2^)+(0.0100P)^2^] where P=(Fo^2^+2Fc^2^)/3'
_refine_ls_weighting_scheme calc
_refine_ls_wR_factor_gt 0.0674
_refine_ls_wR_factor_ref 0.1006
_reflns_Friedel_coverage 0.000
_reflns_Friedel_fraction_full 0.000
_reflns_Friedel_fraction_max 0.000
_reflns_number_gt 556
_reflns_number_total 1388
_reflns_threshold_expression 'I > 2\s(I)'
_cod_data_source_file d3gc04699k2.cif
_cod_data_source_block X
_cod_depositor_comments 'Adding full bibliography for 7247966.cif.'
_cod_original_cell_volume 649.4(2)
_cod_original_sg_symbol_H-M 'P 21'
_cod_database_code 7247966
_shelx_shelxl_version_number 2014/7
_shelx_space_group_comment
;
The symmetry employed for this shelxl refinement is uniquely defined
by the following loop, which should always be used as a source of
symmetry information in preference to the above space-group names.
They are only intended as comments.
;
_shelx_estimated_absorpt_t_min 0.984
_shelx_estimated_absorpt_t_max 0.992

loop_
_space_group_symop_operation_xyz
'x, y, z'
'-x, y+1/2, -z'

loop_
_atom_site_label
_atom_site_type_symbol
_atom_site_fract_x
_atom_site_fract_y
_atom_site_fract_z
_atom_site_U_iso_or_equiv
_atom_site_adp_type
_atom_site_occupancy
_atom_site_site_symmetry_order
_atom_site_calc_flag
_atom_site_refinement_flags_posn
_atom_site_refinement_flags_adp
_atom_site_refinement_flags_occupancy
_atom_site_disorder_assembly
_atom_site_disorder_group
O O 0.6426(4) 0.4237(16) 0.0312(4) 0.0608(17) Uani 1 1 d . . . . .
C1 C 0.7426(6) 0.579(2) 0.0732(6) 0.055(3) Uani 1 1 d . . . . .
C2 C 0.7877(6) 0.576(2) 0.1822(6) 0.050(2) Uani 1 1 d . . . . .
C3 C 0.7387(6) 0.440(2) 0.2591(6) 0.063(3) Uani 1 1 d . . . . .
H3A H 0.6733 0.3312 0.2385 0.076 Uiso 1 1 calc R U . . .
C4 C 0.7873(7) 0.468(3) 0.3636(7) 0.089(4) Uani 1 1 d . . . . .
H4A H 0.7549 0.3826 0.4144 0.107 Uiso 1 1 calc R U . . .
C5 C 0.8876(7) 0.628(3) 0.3929(7) 0.088(4) Uani 1 1 d . . . . .
H5A H 0.9216 0.6457 0.4637 0.106 Uiso 1 1 calc R U . . .
C6 C 0.9363(6) 0.759(2) 0.3175(7) 0.071(3) Uani 1 1 d . . . . .
H6A H 1.0025 0.8624 0.3387 0.085 Uiso 1 1 calc R U . . .
C7 C 0.8875(7) 0.737(2) 0.2099(7) 0.066(3) Uani 1 1 d . . . . .
C8 C 0.9371(6) 0.872(3) 0.1320(6) 0.069(3) Uani 1 1 d . . . . .
H8A H 1.0043 0.9698 0.1524 0.083 Uiso 1 1 calc R U . . .
C9 C 0.8866(5) 0.858(2) 0.0279(6) 0.053(2) Uani 1 1 d . . . . .
H9A H 0.9178 0.9536 -0.0224 0.063 Uiso 1 1 calc R U . . .
C10 C 0.7866(5) 0.697(2) -0.0025(6) 0.053(3) Uani 1 1 d . . . . .
C11 C 0.7118(6) 0.633(2) -0.0999(6) 0.052(2) Uani 1 1 d . . . . .
C12 C 0.7054(6) 0.700(2) -0.2077(6) 0.047(2) Uani 1 1 d . . . . .
C13 C 0.7835(6) 0.863(2) -0.2472(6) 0.066(3) Uani 1 1 d . . . . .
H13A H 0.8453 0.9368 -0.2005 0.079 Uiso 1 1 calc R U . . .
C14 C 0.7719(6) 0.918(2) -0.3530(6) 0.071(3) Uani 1 1 d . . . . .
H14A H 0.8245 1.0305 -0.3773 0.085 Uiso 1 1 calc R U . . .
C15 C 0.6807(6) 0.803(2) -0.4232(6) 0.068(3) Uani 1 1 d . . . . .
H15A H 0.6743 0.8310 -0.4950 0.082 Uiso 1 1 calc R U . . .
C16 C 0.6015(5) 0.652(2) -0.3899(6) 0.064(3) Uani 1 1 d . . . . .
H16A H 0.5399 0.5871 -0.4385 0.076 Uiso 1 1 calc R U . . .
C17 C 0.6109(6) 0.591(2) -0.2806(6) 0.059(3) Uani 1 1 d . . . . .
C18 C 0.5280(6) 0.426(3) -0.2466(6) 0.070(3) Uani 1 1 d . . . . .
H18A H 0.4671 0.3582 -0.2957 0.084 Uiso 1 1 calc R U . . .
C19 C 0.5363(5) 0.367(2) -0.1448(5) 0.059(3) Uani 1 1 d . . . . .
H19A H 0.4828 0.2565 -0.1212 0.071 Uiso 1 1 calc R U . . .
C20 C 0.6264(5) 0.477(2) -0.0769(6) 0.049(2) Uani 1 1 d . . . . .

loop_
_atom_site_aniso_label
_atom_site_aniso_U_11
_atom_site_aniso_U_22
_atom_site_aniso_U_33
_atom_site_aniso_U_23
_atom_site_aniso_U_13
_atom_site_aniso_U_12
O 0.042(3) 0.070(4) 0.073(4) 0.001(4) 0.019(3) -0.010(4)
C1 0.051(5) 0.054(6) 0.063(6) 0.004(5) 0.018(5) 0.020(5)
C2 0.039(5) 0.046(6) 0.069(6) -0.002(6) 0.016(4) 0.007(4)
C3 0.072(6) 0.057(7) 0.071(6) 0.002(6) 0.036(5) 0.014(6)
C4 0.128(9) 0.070(8) 0.075(8) 0.001(7) 0.036(7) 0.004(9)
C5 0.126(9) 0.078(10) 0.050(6) 0.001(7) 0.001(6) 0.037(9)
C6 0.056(6) 0.067(8) 0.083(7) -0.014(7) 0.003(5) 0.017(6)
C7 0.068(6) 0.060(7) 0.069(7) -0.014(6) 0.012(5) 0.013(6)
C8 0.049(5) 0.078(8) 0.080(6) 0.012(7) 0.014(5) 0.000(7)
C9 0.047(5) 0.048(6) 0.061(5) 0.007(6) 0.008(4) 0.009(5)
C10 0.041(5) 0.052(6) 0.062(6) -0.018(6) 0.003(5) 0.013(5)
C11 0.045(5) 0.057(7) 0.064(6) -0.002(5) 0.029(4) 0.001(5)
C12 0.051(5) 0.040(5) 0.055(5) -0.001(5) 0.020(5) 0.003(5)
C13 0.065(6) 0.067(7) 0.067(6) 0.006(6) 0.017(5) 0.009(6)
C14 0.085(6) 0.057(7) 0.072(6) 0.008(7) 0.022(5) 0.006(7)
C15 0.083(7) 0.057(7) 0.056(6) -0.005(5) -0.003(5) 0.002(6)
C16 0.048(5) 0.054(7) 0.083(7) -0.007(6) 0.004(5) 0.009(6)
C17 0.057(5) 0.067(7) 0.058(6) 0.008(6) 0.022(5) 0.021(6)
C18 0.048(5) 0.069(7) 0.093(7) -0.012(7) 0.014(5) -0.004(6)
C19 0.049(5) 0.068(7) 0.058(5) 0.004(7) 0.010(5) -0.012(6)
C20 0.037(5) 0.053(7) 0.052(6) -0.019(5) 0.000(4) 0.002(5)

loop_
_atom_type_symbol
_atom_type_description
_atom_type_scat_dispersion_real
_atom_type_scat_dispersion_imag
_atom_type_scat_source
C C 0.0033 0.0016 'International Tables Vol C Tables 4.2.6.8 and 6.1.1.4'
H H 0.0000 0.0000 'International Tables Vol C Tables 4.2.6.8 and 6.1.1.4'
O O 0.0106 0.0060 'International Tables Vol C Tables 4.2.6.8 and 6.1.1.4'

loop_
_geom_angle_atom_site_label_1
_geom_angle_atom_site_label_2
_geom_angle_atom_site_label_3
_geom_angle
_geom_angle_site_symmetry_1
_geom_angle_site_symmetry_3
_geom_angle_publ_flag
C20 O C1 103.4(6) . . ?
C10 C1 C2 127.2(8) . . ?
C10 C1 O 111.9(7) . . ?
C2 C1 O 120.7(8) . . ?
C7 C2 C1 113.1(8) . . ?
C7 C2 C3 121.7(8) . . ?
C1 C2 C3 125.1(8) . . ?
C4 C3 C2 120.2(9) . . ?
C4 C3 H3A 119.9 . . ?
C2 C3 H3A 119.9 . . ?
C3 C4 C5 118.9(10) . . ?
C3 C4 H4A 120.5 . . ?
C5 C4 H4A 120.5 . . ?
C6 C5 C4 120.9(9) . . ?
C6 C5 H5A 119.5 . . ?
C4 C5 H5A 119.5 . . ?
C5 C6 C7 121.2(9) . . ?
C5 C6 H6A 119.4 . . ?
C7 C6 H6A 119.4 . . ?
C6 C7 C2 117.0(9) . . ?
C6 C7 C8 121.4(10) . . ?
C2 C7 C8 121.6(8) . . ?
C9 C8 C7 120.5(8) . . ?
C9 C8 H8A 119.8 . . ?
C7 C8 H8A 119.8 . . ?
C8 C9 C10 119.3(8) . . ?
C8 C9 H9A 120.3 . . ?
C10 C9 H9A 120.3 . . ?
C1 C10 C9 118.1(8) . . ?
C1 C10 C11 106.3(7) . . ?
C9 C10 C11 135.5(8) . . ?
C20 C11 C12 116.5(7) . . ?
C20 C11 C10 107.2(7) . . ?
C12 C11 C10 136.2(8) . . ?
C13 C12 C11 125.3(8) . . ?
C13 C12 C17 118.1(7) . . ?
C11 C12 C17 116.6(7) . . ?
C14 C13 C12 121.9(8) . . ?
C14 C13 H13A 119.0 . . ?
C12 C13 H13A 119.0 . . ?
C13 C14 C15 119.3(8) . . ?
C13 C14 H14A 120.4 . . ?
C15 C14 H14A 120.4 . . ?
C16 C15 C14 121.5(8) . . ?
C16 C15 H15A 119.2 . . ?
C14 C15 H15A 119.2 . . ?
C15 C16 C17 120.7(8) . . ?
C15 C16 H16A 119.7 . . ?
C17 C16 H16A 119.7 . . ?
C18 C17 C16 120.2(8) . . ?
C18 C17 C12 121.4(7) . . ?
C16 C17 C12 118.4(7) . . ?
C19 C18 C17 120.6(8) . . ?
C19 C18 H18A 119.7 . . ?
C17 C18 H18A 119.7 . . ?
C18 C19 C20 116.9(8) . . ?
C18 C19 H19A 121.6 . . ?
C20 C19 H19A 121.6 . . ?
C11 C20 C19 128.0(8) . . ?
C11 C20 O 111.0(6) . . ?
C19 C20 O 120.9(8) . . ?

loop_
_geom_bond_atom_site_label_1
_geom_bond_atom_site_label_2
_geom_bond_distance
_geom_bond_site_symmetry_2
_geom_bond_publ_flag
O C20 1.397(7) . ?
O C1 1.417(8) . ?
C1 C10 1.338(9) . ?
C1 C2 1.409(9) . ?
C2 C7 1.406(9) . ?
C2 C3 1.417(9) . ?
C3 C4 1.367(9) . ?
C3 H3A 0.9300 . ?
C4 C5 1.411(11) . ?
C4 H4A 0.9300 . ?
C5 C6 1.391(10) . ?
C5 H5A 0.9300 . ?
C6 C7 1.403(9) . ?
C6 H6A 0.9300 . ?
C7 C8 1.430(10) . ?
C8 C9 1.366(8) . ?
C8 H8A 0.9300 . ?
C9 C10 1.409(9) . ?
C9 H9A 0.9300 . ?
C10 C11 1.430(9) . ?
C11 C20 1.358(9) . ?
C11 C12 1.419(9) . ?
C12 C13 1.396(9) . ?
C12 C17 1.427(8) . ?
C13 C14 1.375(8) . ?
C13 H13A 0.9300 . ?
C14 C15 1.388(9) . ?
C14 H14A 0.9300 . ?
C15 C16 1.343(9) . ?
C15 H15A 0.9300 . ?
C16 C17 1.427(9) . ?
C16 H16A 0.9300 . ?
C17 C18 1.414(10) . ?
C18 C19 1.332(8) . ?
C18 H18A 0.9300 . ?
C19 C20 1.358(8) . ?
C19 H19A 0.9300 . ?

loop_
_geom_torsion_atom_site_label_1
_geom_torsion_atom_site_label_2
_geom_torsion_atom_site_label_3
_geom_torsion_atom_site_label_4
_geom_torsion
_geom_torsion_site_symmetry_1
_geom_torsion_site_symmetry_2
_geom_torsion_site_symmetry_3
_geom_torsion_site_symmetry_4
_geom_torsion_publ_flag
C20 O C1 C10 -3.5(9) . . . . ?
C20 O C1 C2 -179.6(7) . . . . ?
C10 C1 C2 C7 3.8(12) . . . . ?
O C1 C2 C7 179.2(8) . . . . ?
C10 C1 C2 C3 -178.4(9) . . . . ?
O C1 C2 C3 -3.0(12) . . . . ?
C7 C2 C3 C4 1.2(13) . . . . ?
C1 C2 C3 C4 -176.4(9) . . . . ?
C2 C3 C4 C5 -1.3(15) . . . . ?
C3 C4 C5 C6 0.6(15) . . . . ?
C4 C5 C6 C7 0.1(15) . . . . ?
C5 C6 C7 C2 -0.2(14) . . . . ?
C5 C6 C7 C8 179.8(9) . . . . ?
C1 C2 C7 C6 177.4(8) . . . . ?
C3 C2 C7 C6 -0.4(13) . . . . ?
C1 C2 C7 C8 -2.6(12) . . . . ?
C3 C2 C7 C8 179.5(9) . . . . ?
C6 C7 C8 C9 -177.8(9) . . . . ?
C2 C7 C8 C9 2.3(14) . . . . ?
C7 C8 C9 C10 -2.4(14) . . . . ?
C2 C1 C10 C9 -4.2(13) . . . . ?
O C1 C10 C9 -179.9(8) . . . . ?
C2 C1 C10 C11 178.0(8) . . . . ?
O C1 C10 C11 2.3(10) . . . . ?
C8 C9 C10 C1 3.2(13) . . . . ?
C8 C9 C10 C11 -179.8(10) . . . . ?
C1 C10 C11 C20 -0.1(10) . . . . ?
C9 C10 C11 C20 -177.3(10) . . . . ?
C1 C10 C11 C12 177.5(10) . . . . ?
C9 C10 C11 C12 0.3(19) . . . . ?
C20 C11 C12 C13 178.7(9) . . . . ?
C10 C11 C12 C13 1.2(16) . . . . ?
C20 C11 C12 C17 -1.1(11) . . . . ?
C10 C11 C12 C17 -178.6(10) . . . . ?
C11 C12 C13 C14 179.7(9) . . . . ?
C17 C12 C13 C14 -0.5(12) . . . . ?
C12 C13 C14 C15 -1.1(14) . . . . ?
C13 C14 C15 C16 2.9(15) . . . . ?
C14 C15 C16 C17 -2.9(14) . . . . ?
C15 C16 C17 C18 -178.7(9) . . . . ?
C15 C16 C17 C12 1.2(13) . . . . ?
C13 C12 C17 C18 -179.6(9) . . . . ?
C11 C12 C17 C18 0.2(12) . . . . ?
C13 C12 C17 C16 0.4(11) . . . . ?
C11 C12 C17 C16 -179.7(8) . . . . ?
C16 C17 C18 C19 179.8(9) . . . . ?
C12 C17 C18 C19 -0.1(14) . . . . ?
C17 C18 C19 C20 0.9(14) . . . . ?
C12 C11 C20 C19 2.1(14) . . . . ?
C10 C11 C20 C19 -179.7(9) . . . . ?
C12 C11 C20 O 179.6(8) . . . . ?
C10 C11 C20 O -2.2(10) . . . . ?
C18 C19 C20 C11 -2.0(14) . . . . ?
C18 C19 C20 O -179.3(9) . . . . ?
C1 O C20 C11 3.4(9) . . . . ?
C1 O C20 C19 -178.8(8) . . . . ?
